data_1520182
loop_
_publ_author_name
'Coles, Susanne L.'
'Threlfall, Terry L.'
'Hursthouse, Michael B.'

_publ_section_title
;
 N-(3-fluorophenyl)acetamide
;
_journal_name_full 'Crystal Structure Report Archive'
_journal_page_first 1373
_journal_year 2008
_chemical_formula_sum 'C8 H8 F N O'
_chemical_formula_weight 153.15
_chemical_name_systematic
;
N-(3-fluorophenyl)acetamide
;
_space_group_IT_number 61
_symmetry_cell_setting orthorhombic
_symmetry_space_group_name_Hall '-P 2ac 2ab'
_symmetry_space_group_name_H-M 'P b c a'
_atom_sites_solution_hydrogens geom
_atom_sites_solution_primary direct
_atom_sites_solution_secondary difmap
_cell_angle_alpha 90.00
_cell_angle_beta 90.00
_cell_angle_gamma 90.00
_cell_formula_units_Z 8
_cell_length_a 12.1766(4)
_cell_length_b 9.5024(3)
_cell_length_c 12.9638(3)
_cell_measurement_reflns_used 1886
_cell_measurement_temperature 120(2)
_cell_measurement_theta_max 27.48
_cell_measurement_theta_min 2.91
_cell_volume 1500.00(8)
_computing_cell_refinement 'DENZO (Otwinowski & Minor, 1997) & COLLECT (Hooft, R.W.W., 1998)'
_computing_data_collection 'COLLECT (Hooft, R.W.W., 1998)'
_computing_data_reduction 'DENZO (Otwinowski & Minor, 1997) & COLLECT (Hooft, R.W.W., 1998)'
_computing_structure_refinement 'SHELXL-97 (Sheldrick, 1997)'
_computing_structure_solution 'SHELXS-97 (Sheldrick, 1997)'
_diffrn_ambient_temperature 120(2)
_diffrn_detector_area_resol_mean 9.091
_diffrn_measured_fraction_theta_full 0.992
_diffrn_measured_fraction_theta_max 0.992
_diffrn_measurement_device_type 'Bruker-Nonius Roper CCD camera on \k-goniostat'
_diffrn_measurement_method '\f & \w scans'
_diffrn_radiation_monochromator graphite
_diffrn_radiation_source 'Bruker-Nonius FR591 rotating anode'
_diffrn_radiation_type MoK\a
_diffrn_radiation_wavelength 0.71073
_diffrn_reflns_av_R_equivalents 0.0316
_diffrn_reflns_av_sigmaI/netI 0.0293
_diffrn_reflns_limit_h_max 15
_diffrn_reflns_limit_h_min -15
_diffrn_reflns_limit_k_max 12
_diffrn_reflns_limit_k_min -9
_diffrn_reflns_limit_l_max 15
_diffrn_reflns_limit_l_min -16
_diffrn_reflns_number 9513
_diffrn_reflns_theta_full 27.49
_diffrn_reflns_theta_max 27.49
_diffrn_reflns_theta_min 3.14
_exptl_absorpt_coefficient_mu 0.107
_exptl_absorpt_correction_T_max 0.9915
_exptl_absorpt_correction_T_min 0.9789
_exptl_absorpt_correction_type multi-scan
_exptl_absorpt_process_details 'SADABS 2007/2 (Sheldrick, G.M., 2007)'
_exptl_crystal_colour colourless
_exptl_crystal_density_diffrn 1.356
_exptl_crystal_density_method 'not measured'
_exptl_crystal_description fragment
_exptl_crystal_F_000 640
_exptl_crystal_size_max 0.20
_exptl_crystal_size_mid 0.20
_exptl_crystal_size_min 0.08
_refine_diff_density_max 0.220
_refine_diff_density_min -0.215
_refine_diff_density_rms 0.042
_refine_ls_extinction_method none
_refine_ls_goodness_of_fit_ref 1.080
_refine_ls_hydrogen_treatment mixed
_refine_ls_matrix_type full
_refine_ls_number_parameters 105
_refine_ls_number_reflns 1704
_refine_ls_number_restraints 1
_refine_ls_restrained_S_all 1.079
_refine_ls_R_factor_all 0.0555
_refine_ls_R_factor_gt 0.0437
_refine_ls_shift/su_max 0.001
_refine_ls_shift/su_mean 0.000
_refine_ls_structure_factor_coef Fsqd
_refine_ls_weighting_details 'calc w=1/[\s^2^(Fo^2^)+(0.0366P)^2^+0.8701P] where P=(Fo^2^+2Fc^2^)/3'
_refine_ls_weighting_scheme calc
_refine_ls_wR_factor_gt 0.0985
_refine_ls_wR_factor_ref 0.1068
_reflns_number_gt 1437
_reflns_number_total 1704
_reflns_threshold_expression >2sigma(I)
_cod_data_source_file eCrystal-1373.cif
_cod_data_source_block 2008lsh029
_cod_depositor_comments
;
Citation :
Coles (nee Huth), Susanne L. and Threlfall, Terry L. and 
Hursthouse, Michael B. (2008) 
University of Southampton, Crystal Structure Report Archive. 
(doi:10.5258/ecrystals/1373)

More at:
http://ecrystals.chem.soton.ac.uk/1373/

The following automatic conversions were performed:

'_symmetry_cell_setting' value 'Orthorhombic' changed to
'orthorhombic' according to the built-in table from CIF Core
dictionary named 'cif_core.dic' version 2.4.1 from 2010-06-29.

Automatic conversion script
Id: cif_fix_values 3392 2015-05-12 13:50:21Z andrius 
;
_cod_original_sg_symbol_H-M Pbca
_cod_database_code 1520182

loop_
_symmetry_equiv_pos_as_xyz
'x, y, z'
'-x+1/2, -y, z+1/2'
'-x, y+1/2, -z+1/2'
'x+1/2, -y+1/2, -z'
'-x, -y, -z'
'x-1/2, y, -z-1/2'
'x, -y-1/2, z-1/2'
'-x-1/2, y-1/2, z'

loop_
_atom_site_label
_atom_site_type_symbol
_atom_site_fract_x
_atom_site_fract_y
_atom_site_fract_z
_atom_site_U_iso_or_equiv
_atom_site_adp_type
_atom_site_occupancy
_atom_site_symmetry_multiplicity
_atom_site_calc_flag
_atom_site_refinement_flags
_atom_site_disorder_assembly
_atom_site_disorder_group
C1 C 0.56427(11) -0.04779(14) 0.62939(10) 0.0212(3) Uani 1 1 d . . .
C2 C 0.50783(12) 0.07927(15) 0.62073(11) 0.0244(3) Uani 1 1 d . . .
H2 H 0.5441 0.1626 0.5988 0.029 Uiso 1 1 calc R . .
C3 C 0.39795(12) 0.08008(16) 0.64488(12) 0.0281(3) Uani 1 1 d . . .
C4 C 0.34048(12) -0.03610(17) 0.67731(12) 0.0320(4) Uani 1 1 d . . .
H4 H 0.2643 -0.0309 0.6926 0.038 Uiso 1 1 calc R . .
C5 C 0.39788(13) -0.16084(17) 0.68681(12) 0.0339(4) Uani 1 1 d . . .
H5 H 0.3609 -0.2431 0.7097 0.041 Uiso 1 1 calc R . .
C6 C 0.50871(12) -0.16750(15) 0.66335(12) 0.0284(3) Uani 1 1 d . . .
H6 H 0.5471 -0.2540 0.6704 0.034 Uiso 1 1 calc R . .
C7 C 0.74959(11) 0.03725(14) 0.58044(10) 0.0233(3) Uani 1 1 d . . .
C8 C 0.85859(12) -0.01341(16) 0.54045(13) 0.0308(4) Uani 1 1 d . . .
H8A H 0.8867 0.0535 0.4893 0.046 Uiso 1 1 calc R . .
H8B H 0.8494 -0.1059 0.5082 0.046 Uiso 1 1 calc R . .
H8C H 0.9107 -0.0208 0.5978 0.046 Uiso 1 1 calc R . .
N1 N 0.67480(9) -0.06461(12) 0.59924(9) 0.0221(3) Uani 1 1 d D . .
O1 O 0.73124(9) 0.16289(10) 0.59555(9) 0.0319(3) Uani 1 1 d . . .
F1 F 0.34324(7) 0.20436(10) 0.63401(8) 0.0408(3) Uani 1 1 d . . .
H1N H 0.6970(14) -0.1523(15) 0.5913(12) 0.029(4) Uiso 1 1 d D . .

loop_
_atom_site_aniso_label
_atom_site_aniso_U_11
_atom_site_aniso_U_22
_atom_site_aniso_U_33
_atom_site_aniso_U_23
_atom_site_aniso_U_13
_atom_site_aniso_U_12
C1 0.0198(7) 0.0230(6) 0.0209(7) -0.0012(5) -0.0023(5) -0.0002(5)
C2 0.0226(7) 0.0241(7) 0.0265(7) -0.0006(5) -0.0014(6) 0.0005(5)
C3 0.0252(7) 0.0321(8) 0.0271(7) -0.0032(6) -0.0026(6) 0.0072(6)
C4 0.0209(7) 0.0478(9) 0.0273(8) 0.0002(7) 0.0009(6) -0.0022(6)
C5 0.0286(8) 0.0394(9) 0.0337(8) 0.0079(7) 0.0000(7) -0.0095(7)
C6 0.0282(8) 0.0257(7) 0.0313(8) 0.0050(6) -0.0030(6) -0.0031(6)
C7 0.0224(7) 0.0209(6) 0.0264(7) 0.0014(5) -0.0006(6) 0.0000(5)
C8 0.0254(8) 0.0268(7) 0.0403(9) 0.0010(6) 0.0052(6) 0.0001(6)
N1 0.0205(6) 0.0164(5) 0.0294(6) 0.0002(4) -0.0002(5) 0.0004(4)
O1 0.0270(6) 0.0184(5) 0.0504(7) -0.0012(4) 0.0058(5) -0.0020(4)
F1 0.0297(5) 0.0391(6) 0.0536(6) -0.0023(4) 0.0003(4) 0.0144(4)

loop_
_atom_type_symbol
_atom_type_description
_atom_type_scat_dispersion_real
_atom_type_scat_dispersion_imag
_atom_type_scat_source
C C 0.0033 0.0016 'International Tables Vol C Tables 4.2.6.8 and 6.1.1.4'
H H 0.0000 0.0000 'International Tables Vol C Tables 4.2.6.8 and 6.1.1.4'
N N 0.0061 0.0033 'International Tables Vol C Tables 4.2.6.8 and 6.1.1.4'
O O 0.0106 0.0060 'International Tables Vol C Tables 4.2.6.8 and 6.1.1.4'
F F 0.0171 0.0103 'International Tables Vol C Tables 4.2.6.8 and 6.1.1.4'

loop_
_geom_angle_atom_site_label_1
_geom_angle_atom_site_label_2
_geom_angle_atom_site_label_3
_geom_angle
_geom_angle_site_symmetry_1
_geom_angle_site_symmetry_3
C2 C1 C6 119.52(13) . .
C2 C1 N1 123.11(12) . .
C6 C1 N1 117.25(12) . .
C3 C2 C1 117.82(13) . .
C3 C2 H2 121.1 . .
C1 C2 H2 121.1 . .
F1 C3 C4 118.63(13) . .
F1 C3 C2 117.21(14) . .
C4 C3 C2 124.16(14) . .
C3 C4 C5 117.34(14) . .
C3 C4 H4 121.3 . .
C5 C4 H4 121.3 . .
C4 C5 C6 120.84(14) . .
C4 C5 H5 119.6 . .
C6 C5 H5 119.6 . .
C5 C6 C1 120.32(14) . .
C5 C6 H6 119.8 . .
C1 C6 H6 119.8 . .
O1 C7 N1 122.96(13) . .
O1 C7 C8 121.72(13) . .
N1 C7 C8 115.32(12) . .
C7 C8 H8A 109.5 . .
C7 C8 H8B 109.5 . .
H8A C8 H8B 109.5 . .
C7 C8 H8C 109.5 . .
H8A C8 H8C 109.5 . .
H8B C8 H8C 109.5 . .
C7 N1 C1 127.72(12) . .
C7 N1 H1N 116.7(12) . .
C1 N1 H1N 115.6(12) . .

loop_
_geom_bond_atom_site_label_1
_geom_bond_atom_site_label_2
_geom_bond_distance
_geom_bond_site_symmetry_2
C1 C2 1.3938(19) .
C1 C6 1.3948(19) .
C1 N1 1.4106(18) .
C2 C3 1.374(2) .
C2 H2 0.9500 .
C3 F1 1.3632(17) .
C3 C4 1.373(2) .
C4 C5 1.382(2) .
C4 H4 0.9500 .
C5 C6 1.385(2) .
C5 H5 0.9500 .
C6 H6 0.9500 .
C7 O1 1.2303(16) .
C7 N1 1.3512(17) .
C7 C8 1.504(2) .
C8 H8A 0.9800 .
C8 H8B 0.9800 .
C8 H8C 0.9800 .
N1 H1N 0.882(14) .

loop_
_geom_hbond_atom_site_label_D
_geom_hbond_atom_site_label_H
_geom_hbond_atom_site_label_A
_geom_hbond_distance_DH
_geom_hbond_distance_HA
_geom_hbond_distance_DA
_geom_hbond_angle_DHA
_geom_hbond_site_symmetry_A
N1 H1N O1 0.882(14) 1.963(14) 2.8313(15) 168.1(16) 8_755
